data_1502381
loop_
_publ_author_name
'Lapointe, Guillaume'
'Schenk, Kurt'
'Renaud, Philippe'

_publ_section_title
;
 Total synthesis of (+-)-cylindricine C.
;
_journal_issue 18
_journal_name_full 'Organic letters'
_journal_page_first 4774
_journal_page_last 4777
_journal_paper_doi 10.1021/ol201745s
_journal_volume 13
_journal_year 2011
_chemical_formula_moiety 'C27 H51 N O3 Si'
_chemical_formula_sum 'C27 H51 N O3 Si'
_chemical_formula_weight 465.78
_chemical_name_systematic
; 
 ? 
;
_space_group_IT_number 2
_symmetry_cell_setting triclinic
_symmetry_space_group_name_Hall '-P 1'
_symmetry_space_group_name_H-M 'P -1'
_atom_sites_solution_hydrogens geom
_atom_sites_solution_primary direct
_atom_sites_solution_secondary difmap
_audit_creation_date '6th April 2009'
_audit_creation_method 'SHELXL-97 & Stoe X-Red'
_cell_angle_alpha 92.681(10)
_cell_angle_beta 108.486(9)
_cell_angle_gamma 110.798(9)
_cell_formula_units_Z 2
_cell_length_a 10.2256(12)
_cell_length_b 10.8683(13)
_cell_length_c 15.1033(18)
_cell_measurement_reflns_used 38755
_cell_measurement_temperature 292(2)
_cell_measurement_theta_max 29.54
_cell_measurement_theta_min 2.04
_cell_volume 1463.9(3)
_computing_cell_refinement 'X-Area (Stoe & CIe, 2008)'
_computing_data_collection 'X-Area (Stoe & CIe, 2008)'
_computing_data_reduction 'X-Area (Stoe & CIe, 2008)'
_computing_molecular_graphics 'SHELXTL (Bruker, 1995)'
_computing_publication_material 'SHELXTL (Bruker, 1995)'
_computing_structure_refinement 'SHELXL-97 (Sheldrick, 1997)'
_computing_structure_solution 'SHELXS-97 (Sheldrick, 1990)'
_diffrn_ambient_temperature 292(2)
_diffrn_detector 'image plate (34 cm diameter)'
_diffrn_detector_area_resol_mean 6.67
_diffrn_detector_type STOE
_diffrn_measured_fraction_theta_full 0.966
_diffrn_measured_fraction_theta_max 0.966
_diffrn_measurement_details ' 540 frames, detector distance = 100 mm'
_diffrn_measurement_device '2-circle goniometer'
_diffrn_measurement_device_type 'STOE IPDS 2'
_diffrn_measurement_method 'rotation method'
_diffrn_radiation_collimation '0.8 mm diameter'
_diffrn_radiation_monochromator 'plane graphite'
_diffrn_radiation_polarisn_norm 0
_diffrn_radiation_source 'fine-focus sealed tube'
_diffrn_radiation_type 'Mo K\a'
_diffrn_radiation_wavelength 0.71073
_diffrn_reflns_av_R_equivalents 0.0499
_diffrn_reflns_av_sigmaI/netI 0.0352
_diffrn_reflns_limit_h_max 12
_diffrn_reflns_limit_h_min -14
_diffrn_reflns_limit_k_max 14
_diffrn_reflns_limit_k_min -14
_diffrn_reflns_limit_l_max 20
_diffrn_reflns_limit_l_min -20
_diffrn_reflns_number 39778
_diffrn_reflns_theta_full 29.47
_diffrn_reflns_theta_max 29.47
_diffrn_reflns_theta_min 2.04
_diffrn_source 'sealed X-ray tube, 12 x 0.4 mm long-fine focus'
_diffrn_source_current 43
_diffrn_source_power 2.37
_diffrn_source_voltage 55
_diffrn_standards_decay_% 0
_diffrn_standards_interval_count 0
_diffrn_standards_interval_time 0
_diffrn_standards_number 0
_exptl_absorpt_coefficient_mu 0.105
_exptl_absorpt_correction_T_max 0.9679
_exptl_absorpt_correction_T_min 0.9214
_exptl_absorpt_correction_type integration
_exptl_absorpt_process_details 'Stoe X-Red 1.31'
_exptl_crystal_colour white
_exptl_crystal_density_diffrn 1.057
_exptl_crystal_density_method 'not measured'
_exptl_crystal_description parallelepipipede
_exptl_crystal_F_000 516
_exptl_crystal_size_max 0.8
_exptl_crystal_size_mid 0.477
_exptl_crystal_size_min 0.320
_refine_diff_density_max 0.712
_refine_diff_density_min -0.500
_refine_diff_density_rms 0.045
_refine_ls_extinction_coef 0.015(4)
_refine_ls_extinction_expression Fc^*^=kFc[1+0.001xFc^2^\l^3^/sin(2\q)]^-1/4^
_refine_ls_extinction_method SHELXL
_refine_ls_goodness_of_fit_ref 1.060
_refine_ls_hydrogen_treatment constr
_refine_ls_matrix_type full
_refine_ls_number_parameters 297
_refine_ls_number_reflns 7848
_refine_ls_number_restraints 0
_refine_ls_restrained_S_all 1.060
_refine_ls_R_factor_all 0.1030
_refine_ls_R_factor_gt 0.0664
_refine_ls_shift/su_max 0.000
_refine_ls_shift/su_mean 0.000
_refine_ls_structure_factor_coef Fsqd
_refine_ls_weighting_details 'calc w=1/[\s^2^(Fo^2^)+(0.1221P)^2^+0.1113P] where P=(Fo^2^+2Fc^2^)/3'
_refine_ls_weighting_scheme calc
_refine_ls_wR_factor_gt 0.1966
_refine_ls_wR_factor_ref 0.2171
_reflns_number_gt 4844
_reflns_number_total 7848
_reflns_threshold_expression >2sigma(I)
_cod_data_source_file ol201745s_si_002.cif
_cod_data_source_block GLP_399
_cod_original_sg_symbol_H-M P-1
_cod_database_code 1502381

loop_
_symmetry_equiv_pos_as_xyz
'x, y, z'
'-x, -y, -z'

loop_
_atom_site_label
_atom_site_type_symbol
_atom_site_fract_x
_atom_site_fract_y
_atom_site_fract_z
_atom_site_U_iso_or_equiv
_atom_site_adp_type
_atom_site_occupancy
_atom_site_symmetry_multiplicity
_atom_site_calc_flag
_atom_site_refinement_flags
Si Si 0.06968(7) 0.93165(7) 0.28577(5) 0.0625(2) Uani 1 1 d .
O1 O 0.16796(14) 0.86531(13) 0.24840(9) 0.0489(3) Uani 1 1 d .
O2 O 0.38018(18) 1.12390(13) 0.06123(12) 0.0614(4) Uani 1 1 d .
O3 O 0.2283(3) 1.2118(2) 0.0853(2) 0.1069(8) Uani 1 1 d .
N N 0.30915(17) 0.76932(14) 0.09032(10) 0.0437(3) Uani 1 1 d .
C1 C 0.1148(2) 0.73127(18) 0.19826(13) 0.0466(4) Uani 1 1 d .
H1A H 0.0338 0.6741 0.2175 0.056 Uiso 1 1 calc R
C2 C 0.0511(2) 0.72159(19) 0.08940(13) 0.0486(4) Uani 1 1 d .
H2A H -0.0484 0.6509 0.0639 0.058 Uiso 1 1 calc R
H2B H 0.0419 0.8052 0.0758 0.058 Uiso 1 1 calc R
C3 C 0.1489(2) 0.69297(18) 0.03959(12) 0.0457(4) Uani 1 1 d .
H3A H 0.1330 0.5987 0.0408 0.055 Uiso 1 1 calc R
C4 C 0.3811(2) 0.90908(18) 0.08229(14) 0.0480(4) Uani 1 1 d .
H4A H 0.4026 0.9117 0.0235 0.058 Uiso 1 1 calc R
C5 C 0.5277(2) 0.9553(2) 0.16623(16) 0.0587(5) Uani 1 1 d .
H5A H 0.5714 1.0520 0.1851 0.070 Uiso 1 1 calc R
H5B H 0.5993 0.9265 0.1517 0.070 Uiso 1 1 calc R
C6 C 0.4801(2) 0.8869(2) 0.24342(15) 0.0549(5) Uani 1 1 d .
H6A H 0.4336 0.9336 0.2713 0.066 Uiso 1 1 calc R
H6B H 0.5650 0.8821 0.2930 0.066 Uiso 1 1 calc R
C7 C 0.3666(2) 0.74591(18) 0.18887(13) 0.0465(4) Uani 1 1 d .
C8 C 0.4473(3) 0.6492(3) 0.19221(17) 0.0665(6) Uani 1 1 d .
H8A H 0.5325 0.6894 0.1727 0.080 Uiso 1 1 calc R
H8B H 0.3794 0.5669 0.1476 0.080 Uiso 1 1 calc R
C9 C 0.5018(4) 0.6163(3) 0.2922(2) 0.0866(9) Uani 1 1 d .
H9A H 0.5385 0.5459 0.2886 0.104 Uiso 1 1 calc R
H9B H 0.5850 0.6950 0.3336 0.104 Uiso 1 1 calc R
C10 C 0.3811(4) 0.5715(3) 0.3355(2) 0.0876(9) Uani 1 1 d .
H10A H 0.3099 0.4818 0.3035 0.105 Uiso 1 1 calc R
H10B H 0.4266 0.5684 0.4018 0.105 Uiso 1 1 calc R
C11 C 0.2986(3) 0.6645(3) 0.32783(16) 0.0655(6) Uani 1 1 d .
H11A H 0.3662 0.7517 0.3665 0.079 Uiso 1 1 calc R
H11B H 0.2166 0.6284 0.3508 0.079 Uiso 1 1 calc R
C12 C 0.2376(2) 0.67875(19) 0.22423(13) 0.0482(4) Uani 1 1 d .
H12A H 0.1891 0.5865 0.1891 0.058 Uiso 1 1 calc R
C13 C 0.2988(2) 1.00067(18) 0.08682(16) 0.0518(5) Uani 1 1 d .
H13A H 0.1961 0.9602 0.0427 0.062 Uiso 1 1 calc R
H13B H 0.2983 1.0176 0.1503 0.062 Uiso 1 1 calc R
C14 C 0.3318(3) 1.2210(2) 0.06216(17) 0.0600(5) Uani 1 1 d .
C15 C 0.4177(4) 1.3393(3) 0.0296(3) 0.0865(9) Uani 1 1 d .
H15A H 0.3782 1.4070 0.0316 0.130 Uiso 0.39(4) 1 calc PR
H15B H 0.4094 1.3136 -0.0342 0.130 Uiso 0.39(4) 1 calc PR
H15C H 0.5211 1.3741 0.0704 0.130 Uiso 0.39(4) 1 calc PR
H15D H 0.4942 1.3228 0.0136 0.130 Uiso 0.61(4) 1 calc PR
H15E H 0.4631 1.4162 0.0794 0.130 Uiso 0.61(4) 1 calc PR
H15F H 0.3513 1.3557 -0.0252 0.130 Uiso 0.61(4) 1 calc PR
C16 C 0.1004(2) 0.7045(2) -0.06530(14) 0.0553(5) Uani 1 1 d .
H16A H -0.0063 0.6522 -0.0954 0.066 Uiso 1 1 calc R
H16B H 0.1178 0.7973 -0.0702 0.066 Uiso 1 1 calc R
C17 C 0.1817(3) 0.6574(2) -0.11848(14) 0.0622(6) Uani 1 1 d .
H17A H 0.2880 0.7121 -0.0896 0.075 Uiso 1 1 calc R
H17B H 0.1676 0.5659 -0.1112 0.075 Uiso 1 1 calc R
C18 C 0.1317(3) 0.6629(3) -0.22261(15) 0.0724(7) Uani 1 1 d .
H18A H 0.1440 0.7541 -0.2301 0.087 Uiso 1 1 calc R
H18B H 0.0259 0.6067 -0.2518 0.087 Uiso 1 1 calc R
C19 C 0.2158(4) 0.6181(3) -0.27465(18) 0.0879(9) Uani 1 1 d .
H19A H 0.2000 0.5257 -0.2692 0.106 Uiso 1 1 calc R
H19B H 0.3220 0.6718 -0.2435 0.106 Uiso 1 1 calc R
C20 C 0.1713(6) 0.6284(7) -0.3789(3) 0.162(2) Uani 1 1 d .
H20A H 0.0644 0.5773 -0.4092 0.194 Uiso 1 1 calc R
H20B H 0.1898 0.7214 -0.3838 0.194 Uiso 1 1 calc R
C21 C 0.2450(7) 0.5835(9) -0.4304(4) 0.207(3) Uani 1 1 d .
H21A H 0.2629 0.6402 -0.4757 0.311 Uiso 1 1 calc R
H21B H 0.1833 0.4930 -0.4629 0.311 Uiso 1 1 calc R
H21C H 0.3388 0.5869 -0.3873 0.311 Uiso 1 1 calc R
C22 C -0.0635(5) 0.8083(4) 0.3278(4) 0.1449(19) Uani 1 1 d .
H22A H -0.0107 0.7691 0.3745 0.217 Uiso 1 1 calc R
H22B H -0.1375 0.7394 0.2753 0.217 Uiso 1 1 calc R
H22C H -0.1117 0.8519 0.3554 0.217 Uiso 1 1 calc R
C23 C -0.0412(4) 0.9902(4) 0.1857(3) 0.1155(13) Uani 1 1 d .
H23A H -0.1068 0.9157 0.1350 0.173 Uiso 1 1 calc R
H23B H 0.0257 1.0566 0.1634 0.173 Uiso 1 1 calc R
H23C H -0.0994 1.0284 0.2074 0.173 Uiso 1 1 calc R
C24 C 0.2080(3) 1.0781(3) 0.38095(19) 0.0781(7) Uani 1 1 d .
C25 C 0.2949(7) 1.0283(6) 0.4632(3) 0.184(3) Uani 1 1 d .
H25A H 0.3472 1.0984 0.5180 0.276 Uiso 1 1 calc R
H25B H 0.3656 1.0032 0.4458 0.276 Uiso 1 1 calc R
H25C H 0.2264 0.9521 0.4774 0.276 Uiso 1 1 calc R
C26 C 0.1290(5) 1.1511(4) 0.4184(3) 0.1262(15) Uani 1 1 d .
H26A H 0.2017 1.2241 0.4685 0.189 Uiso 1 1 calc R
H26B H 0.0598 1.0901 0.4423 0.189 Uiso 1 1 calc R
H26C H 0.0756 1.1851 0.3680 0.189 Uiso 1 1 calc R
C27 C 0.3174(5) 1.1720(4) 0.3437(4) 0.148(2) Uani 1 1 d .
H27A H 0.3907 1.2447 0.3939 0.223 Uiso 1 1 calc R
H27B H 0.2651 1.2067 0.2933 0.223 Uiso 1 1 calc R
H27C H 0.3665 1.1248 0.3202 0.223 Uiso 1 1 calc R

loop_
_atom_site_aniso_label
_atom_site_aniso_U_11
_atom_site_aniso_U_22
_atom_site_aniso_U_33
_atom_site_aniso_U_23
_atom_site_aniso_U_13
_atom_site_aniso_U_12
Si 0.0569(4) 0.0706(4) 0.0625(4) -0.0006(3) 0.0291(3) 0.0224(3)
O1 0.0486(7) 0.0467(7) 0.0510(7) 0.0031(5) 0.0223(6) 0.0151(6)
O2 0.0717(9) 0.0406(7) 0.0842(11) 0.0181(7) 0.0463(8) 0.0186(7)
O3 0.1248(18) 0.0994(15) 0.161(2) 0.0685(15) 0.0950(18) 0.0721(14)
N 0.0471(8) 0.0378(7) 0.0415(7) 0.0066(6) 0.0167(6) 0.0108(6)
C1 0.0489(10) 0.0417(9) 0.0469(9) 0.0075(7) 0.0229(8) 0.0103(7)
C2 0.0430(9) 0.0462(10) 0.0476(10) 0.0075(8) 0.0150(8) 0.0083(7)
C3 0.0507(10) 0.0386(8) 0.0404(9) 0.0050(7) 0.0162(8) 0.0093(7)
C4 0.0501(10) 0.0405(9) 0.0536(10) 0.0069(7) 0.0270(8) 0.0105(7)
C5 0.0457(10) 0.0532(11) 0.0693(13) 0.0039(9) 0.0222(10) 0.0100(9)
C6 0.0455(10) 0.0589(12) 0.0506(10) -0.0004(9) 0.0110(8) 0.0164(9)
C7 0.0512(10) 0.0465(9) 0.0427(9) 0.0063(7) 0.0163(8) 0.0209(8)
C8 0.0791(15) 0.0742(15) 0.0643(13) 0.0153(11) 0.0291(12) 0.0472(13)
C9 0.106(2) 0.103(2) 0.0774(17) 0.0310(15) 0.0280(16) 0.0737(19)
C10 0.119(2) 0.095(2) 0.0692(16) 0.0397(15) 0.0323(16) 0.0641(19)
C11 0.0833(15) 0.0710(14) 0.0489(11) 0.0206(10) 0.0262(11) 0.0343(12)
C12 0.0597(11) 0.0421(9) 0.0432(9) 0.0098(7) 0.0208(8) 0.0182(8)
C13 0.0556(10) 0.0406(9) 0.0604(11) 0.0124(8) 0.0301(9) 0.0113(8)
C14 0.0714(14) 0.0550(12) 0.0634(12) 0.0164(10) 0.0329(11) 0.0274(10)
C15 0.112(2) 0.0533(13) 0.116(2) 0.0348(14) 0.0642(19) 0.0340(14)
C16 0.0601(11) 0.0525(11) 0.0415(9) 0.0052(8) 0.0133(9) 0.0135(9)
C17 0.0836(15) 0.0546(12) 0.0443(10) 0.0058(9) 0.0252(10) 0.0206(11)
C18 0.0831(16) 0.0764(15) 0.0433(11) 0.0070(10) 0.0222(11) 0.0157(13)
C19 0.114(2) 0.0886(19) 0.0547(14) 0.0067(13) 0.0400(15) 0.0250(17)
C20 0.150(4) 0.282(7) 0.0589(19) 0.009(3) 0.047(2) 0.085(4)
C21 0.188(6) 0.359(10) 0.094(3) 0.045(5) 0.081(4) 0.103(6)
C22 0.152(4) 0.115(3) 0.195(5) 0.005(3) 0.139(4) 0.018(3)
C23 0.106(2) 0.148(3) 0.101(2) -0.002(2) 0.008(2) 0.088(3)
C24 0.0854(17) 0.0839(17) 0.0626(14) -0.0106(12) 0.0234(13) 0.0360(14)
C25 0.234(6) 0.193(5) 0.081(2) -0.038(3) -0.045(3) 0.130(5)
C26 0.152(3) 0.130(3) 0.110(3) -0.028(2) 0.054(3) 0.070(3)
C27 0.131(3) 0.086(2) 0.190(5) -0.053(3) 0.085(3) -0.015(2)

loop_
_atom_type_symbol
_atom_type_description
_atom_type_scat_dispersion_real
_atom_type_scat_dispersion_imag
_atom_type_scat_source
C C 0.0033 0.0016 'International Tables Vol C Tables 4.2.6.8 and 6.1.1.4'
H H 0.0000 0.0000 'International Tables Vol C Tables 4.2.6.8 and 6.1.1.4'
N N 0.0061 0.0033 'International Tables Vol C Tables 4.2.6.8 and 6.1.1.4'
O O 0.0106 0.0060 'International Tables Vol C Tables 4.2.6.8 and 6.1.1.4'
Si Si 0.0817 0.0704 'International Tables Vol C Tables 4.2.6.8 and 6.1.1.4'

loop_
_exptl_crystal_face_index_h
_exptl_crystal_face_index_k
_exptl_crystal_face_index_l
_exptl_crystal_face_perp_dist
0 0 -1 0.1940
0 0 1 0.2830
0 -1 0 0.1180
0 1 0 0.2050
-6 2 5 0.4800
5 -1 -3 0.5280

loop_
_geom_angle_atom_site_label_1
_geom_angle_atom_site_label_2
_geom_angle_atom_site_label_3
_geom_angle
O1 Si C22 111.24(15)
O1 Si C24 106.22(11)
C22 Si C24 112.58(19)
O1 Si C23 109.42(13)
C22 Si C23 107.6(2)
C24 Si C23 109.75(16)
C1 O1 Si 126.26(12)
C14 O2 C13 117.23(17)
C3 N C4 121.05(15)
C3 N C7 114.52(15)
C4 N C7 112.09(15)
O1 C1 C12 110.73(15)
O1 C1 C2 112.16(15)
C12 C1 C2 109.92(16)
O1 C1 H1A 108.0
C12 C1 H1A 108.0
C2 C1 H1A 108.0
C3 C2 C1 112.94(16)
C3 C2 H2A 109.0
C1 C2 H2A 109.0
C3 C2 H2B 109.0
C1 C2 H2B 109.0
H2A C2 H2B 107.8
N C3 C2 113.17(14)
N C3 C16 112.29(16)
C2 C3 C16 113.28(17)
N C3 H3A 105.8
C2 C3 H3A 105.8
C16 C3 H3A 105.8
N C4 C5 101.51(16)
N C4 C13 117.43(15)
C5 C4 C13 110.51(17)
N C4 H4A 109.0
C5 C4 H4A 109.0
C13 C4 H4A 109.0
C4 C5 C6 102.91(16)
C4 C5 H5A 111.2
C6 C5 H5A 111.2
C4 C5 H5B 111.2
C6 C5 H5B 111.2
H5A C5 H5B 109.1
C5 C6 C7 102.92(17)
C5 C6 H6A 111.2
C7 C6 H6A 111.2
C5 C6 H6B 111.2
C7 C6 H6B 111.2
H6A C6 H6B 109.1
N C7 C12 111.03(15)
N C7 C6 102.72(15)
C12 C7 C6 116.31(16)
N C7 C8 110.32(16)
C12 C7 C8 106.31(17)
C6 C7 C8 110.15(18)
C7 C8 C9 112.2(2)
C7 C8 H8A 109.2
C9 C8 H8A 109.2
C7 C8 H8B 109.2
C9 C8 H8B 109.2
H8A C8 H8B 107.9
C10 C9 C8 113.5(2)
C10 C9 H9A 108.9
C8 C9 H9A 108.9
C10 C9 H9B 108.9
C8 C9 H9B 108.9
H9A C9 H9B 107.7
C11 C10 C9 112.2(2)
C11 C10 H10A 109.2
C9 C10 H10A 109.2
C11 C10 H10B 109.2
C9 C10 H10B 109.2
H10A C10 H10B 107.9
C10 C11 C12 109.3(2)
C10 C11 H11A 109.8
C12 C11 H11A 109.8
C10 C11 H11B 109.8
C12 C11 H11B 109.8
H11A C11 H11B 108.3
C1 C12 C11 116.42(18)
C1 C12 C7 115.42(16)
C11 C12 C7 110.54(18)
C1 C12 H12A 104.3
C11 C12 H12A 104.3
C7 C12 H12A 104.3
O2 C13 C4 105.85(15)
O2 C13 H13A 110.6
C4 C13 H13A 110.6
O2 C13 H13B 110.6
C4 C13 H13B 110.6
H13A C13 H13B 108.7
O3 C14 O2 122.7(2)
O3 C14 C15 124.6(2)
O2 C14 C15 112.7(2)
C14 C15 H15A 109.5
C14 C15 H15B 109.5
H15A C15 H15B 109.5
C14 C15 H15C 109.5
H15A C15 H15C 109.5
H15B C15 H15C 109.5
C14 C15 H15D 109.5
H15A C15 H15D 141.1
H15B C15 H15D 56.3
H15C C15 H15D 56.3
C14 C15 H15E 109.5
H15A C15 H15E 56.3
H15B C15 H15E 141.1
H15C C15 H15E 56.3
H15D C15 H15E 109.5
C14 C15 H15F 109.5
H15A C15 H15F 56.3
H15B C15 H15F 56.3
H15C C15 H15F 141.1
H15D C15 H15F 109.5
H15E C15 H15F 109.5
C17 C16 C3 113.67(18)
C17 C16 H16A 108.8
C3 C16 H16A 108.8
C17 C16 H16B 108.8
C3 C16 H16B 108.8
H16A C16 H16B 107.7
C18 C17 C16 114.7(2)
C18 C17 H17A 108.6
C16 C17 H17A 108.6
C18 C17 H17B 108.6
C16 C17 H17B 108.6
H17A C17 H17B 107.6
C17 C18 C19 114.2(2)
C17 C18 H18A 108.7
C19 C18 H18A 108.7
C17 C18 H18B 108.7
C19 C18 H18B 108.7
H18A C18 H18B 107.6
C18 C19 C20 114.9(3)
C18 C19 H19A 108.5
C20 C19 H19A 108.5
C18 C19 H19B 108.5
C20 C19 H19B 108.5
H19A C19 H19B 107.5
C21 C20 C19 116.3(5)
C21 C20 H20A 108.2
C19 C20 H20A 108.2
C21 C20 H20B 108.2
C19 C20 H20B 108.2
H20A C20 H20B 107.4
C20 C21 H21A 109.5
C20 C21 H21B 109.5
H21A C21 H21B 109.5
C20 C21 H21C 109.5
H21A C21 H21C 109.5
H21B C21 H21C 109.5
Si C22 H22A 109.5
Si C22 H22B 109.5
H22A C22 H22B 109.5
Si C22 H22C 109.5
H22A C22 H22C 109.5
H22B C22 H22C 109.5
Si C23 H23A 109.5
Si C23 H23B 109.5
H23A C23 H23B 109.5
Si C23 H23C 109.5
H23A C23 H23C 109.5
H23B C23 H23C 109.5
C27 C24 C26 110.2(3)
C27 C24 C25 108.3(4)
C26 C24 C25 108.2(3)
C27 C24 Si 110.1(2)
C26 C24 Si 110.8(2)
C25 C24 Si 109.1(3)
C24 C25 H25A 109.5
C24 C25 H25B 109.5
H25A C25 H25B 109.5
C24 C25 H25C 109.5
H25A C25 H25C 109.5
H25B C25 H25C 109.5
C24 C26 H26A 109.5
C24 C26 H26B 109.5
H26A C26 H26B 109.5
C24 C26 H26C 109.5
H26A C26 H26C 109.5
H26B C26 H26C 109.5
C24 C27 H27A 109.5
C24 C27 H27B 109.5
H27A C27 H27B 109.5
C24 C27 H27C 109.5
H27A C27 H27C 109.5
H27B C27 H27C 109.5

loop_
_geom_bond_atom_site_label_1
_geom_bond_atom_site_label_2
_geom_bond_distance
Si O1 1.6389(15)
Si C22 1.839(4)
Si C24 1.868(3)
Si C23 1.870(4)
O1 C1 1.435(2)
O2 C14 1.316(3)
O2 C13 1.447(2)
O3 C14 1.190(3)
N C3 1.463(2)
N C4 1.463(2)
N C7 1.489(2)
C1 C12 1.509(3)
C1 C2 1.548(3)
C1 H1A 0.9800
C2 C3 1.529(3)
C2 H2A 0.9700
C2 H2B 0.9700
C3 C16 1.530(3)
C3 H3A 0.9800
C4 C5 1.519(3)
C4 C13 1.526(3)
C4 H4A 0.9800
C5 C6 1.528(3)
C5 H5A 0.9700
C5 H5B 0.9700
C6 C7 1.542(3)
C6 H6A 0.9700
C6 H6B 0.9700
C7 C12 1.536(3)
C7 C8 1.543(3)
C8 C9 1.544(4)
C8 H8A 0.9700
C8 H8B 0.9700
C9 C10 1.518(5)
C9 H9A 0.9700
C9 H9B 0.9700
C10 C11 1.517(4)
C10 H10A 0.9700
C10 H10B 0.9700
C11 C12 1.529(3)
C11 H11A 0.9700
C11 H11B 0.9700
C12 H12A 0.9800
C13 H13A 0.9700
C13 H13B 0.9700
C14 C15 1.482(3)
C15 H15A 0.9600
C15 H15B 0.9600
C15 H15C 0.9600
C15 H15D 0.9600
C15 H15E 0.9600
C15 H15F 0.9600
C16 C17 1.512(3)
C16 H16A 0.9700
C16 H16B 0.9700
C17 C18 1.504(3)
C17 H17A 0.9700
C17 H17B 0.9700
C18 C19 1.511(4)
C18 H18A 0.9700
C18 H18B 0.9700
C19 C20 1.516(5)
C19 H19A 0.9700
C19 H19B 0.9700
C20 C21 1.417(7)
C20 H20A 0.9700
C20 H20B 0.9700
C21 H21A 0.9600
C21 H21B 0.9600
C21 H21C 0.9600
C22 H22A 0.9600
C22 H22B 0.9600
C22 H22C 0.9600
C23 H23A 0.9600
C23 H23B 0.9600
C23 H23C 0.9600
C24 C27 1.500(5)
C24 C26 1.518(4)
C24 C25 1.527(5)
C25 H25A 0.9600
C25 H25B 0.9600
C25 H25C 0.9600
C26 H26A 0.9600
C26 H26B 0.9600
C26 H26C 0.9600
C27 H27A 0.9600
C27 H27B 0.9600
C27 H27C 0.9600

loop_
_geom_torsion_atom_site_label_1
_geom_torsion_atom_site_label_2
_geom_torsion_atom_site_label_3
_geom_torsion_atom_site_label_4
_geom_torsion
C22 Si O1 C1 36.8(3)
C24 Si O1 C1 159.62(17)
C23 Si O1 C1 -82.0(2)
Si O1 C1 C12 -146.72(14)
Si O1 C1 C2 90.08(18)
O1 C1 C2 C3 110.70(18)
C12 C1 C2 C3 -13.0(2)
C4 N C3 C2 -80.5(2)
C7 N C3 C2 58.7(2)
C4 N C3 C16 49.3(2)
C7 N C3 C16 -171.50(16)
C1 C2 C3 N -41.8(2)
C1 C2 C3 C16 -171.14(15)
C3 N C4 C5 163.85(16)
C7 N C4 C5 23.8(2)
C3 N C4 C13 43.3(2)
C7 N C4 C13 -96.8(2)
N C4 C5 C6 -39.4(2)
C13 C4 C5 C6 85.9(2)
C4 C5 C6 C7 41.1(2)
C3 N C7 C12 -16.4(2)
C4 N C7 C12 126.47(17)
C3 N C7 C6 -141.38(16)
C4 N C7 C6 1.5(2)
C3 N C7 C8 101.2(2)
C4 N C7 C8 -115.93(19)
C5 C6 C7 N -26.06(19)
C5 C6 C7 C12 -147.53(17)
C5 C6 C7 C8 91.5(2)
N C7 C8 C9 -177.1(2)
C12 C7 C8 C9 -56.6(3)
C6 C7 C8 C9 70.2(3)
C7 C8 C9 C10 50.5(3)
C8 C9 C10 C11 -48.5(4)
C9 C10 C11 C12 54.3(3)
O1 C1 C12 C11 63.1(2)
C2 C1 C12 C11 -172.37(17)
O1 C1 C12 C7 -68.9(2)
C2 C1 C12 C7 55.6(2)
C10 C11 C12 C1 161.9(2)
C10 C11 C12 C7 -63.9(3)
N C7 C12 C1 -41.1(2)
C6 C7 C12 C1 75.8(2)
C8 C7 C12 C1 -161.14(17)
N C7 C12 C11 -175.88(16)
C6 C7 C12 C11 -58.9(2)
C8 C7 C12 C11 64.1(2)
C14 O2 C13 C4 -178.50(18)
N C4 C13 O2 -170.52(16)
C5 C4 C13 O2 73.7(2)
C13 O2 C14 O3 2.1(4)
C13 O2 C14 C15 -176.7(2)
N C3 C16 C17 58.5(2)
C2 C3 C16 C17 -171.75(16)
C3 C16 C17 C18 177.76(19)
C16 C17 C18 C19 178.9(2)
C17 C18 C19 C20 -177.6(3)
C18 C19 C20 C21 -178.2(5)
O1 Si C24 C27 55.5(3)
C22 Si C24 C27 177.5(3)
C23 Si C24 C27 -62.6(3)
O1 Si C24 C26 177.8(2)
C22 Si C24 C26 -60.2(3)
C23 Si C24 C26 59.6(3)
O1 Si C24 C25 -63.2(3)
C22 Si C24 C25 58.8(4)
C23 Si C24 C25 178.6(3)
